data_4320543
loop_
_publ_author_name
'Savariraj Kingsley'
'Ashwani Vij'
'Vadapalli Chandrasekhar'

_publ_contact_author
;
       V. Chandrasekhar
       Department of Chemistry
       IIT, Kanpur 208 016
       India
;
_publ_contact_author_email vc@iitk.ac.in
_publ_contact_author_fax '+91 512 597 436'
_publ_contact_author_phone '+91 512 597 435'
_publ_section_title
;
 Formation of a Novel Phenyldiphosphonic Acid Anion Dimer through Metal
 Assisted Hydrolysis of the P-N Bond
;
_journal_name_full 'Inorganic Chemistry'
_journal_page_first 6057
_journal_page_last 6060
_journal_paper_doi 10.1021/ic010624l
_journal_volume 40
_journal_year 2001
_chemical_formula_moiety '(C15 H24 Cl N6 Pd), C12 H11 O5 P2'
_chemical_formula_sum 'C27 H35 Cl N6 O5 P2 Pd'
_chemical_formula_weight 727.42
_chemical_melting_point 149
_chemical_name_common ringPd
_chemical_name_systematic
;

   ?

;
_space_group_IT_number 14
_symmetry_cell_setting monoclinic
_symmetry_space_group_name_Hall '-P 2yn'
_symmetry_space_group_name_H-M 'P 1 21/n 1'
_atom_sites_solution_hydrogens geom
_atom_sites_solution_primary direct
_atom_sites_solution_secondary difmap
_audit_creation_method SHELXL-97
_cell_angle_alpha 90.00
_cell_angle_beta 101.351(10)
_cell_angle_gamma 90.00
_cell_formula_units_Z 4
_cell_length_a 12.5566(50)
_cell_length_b 15.8960(60)
_cell_length_c 16.8390(60)
_cell_measurement_temperature 213(2)
_cell_measurement_theta_max 26.0
_cell_measurement_theta_min 1.5
_cell_volume 3295(2)
_computing_cell_refinement 'Bruker SMART'
_computing_data_collection 'Bruker SMART'
_computing_data_reduction 'Bruker SHELXTL'
_computing_molecular_graphics 'Bruker SHELXTL'
_computing_publication_material 'Bruker SHELXTL'
_computing_structure_refinement 'SHELXL-97 (Sheldrick, 1997)'
_computing_structure_solution 'SHELXS-97 (Sheldrick, 1990)'
_diffrn_ambient_temperature 213(2)
_diffrn_measured_fraction_theta_full 0.972
_diffrn_measured_fraction_theta_max 0.972
_diffrn_measurement_device_type 'CCD area detector'
_diffrn_measurement_method 'phi and omega scans'
_diffrn_radiation_monochromator graphite
_diffrn_radiation_source 'fine-focus sealed tube'
_diffrn_radiation_type MoK\a
_diffrn_radiation_wavelength 0.71073
_diffrn_reflns_av_R_equivalents 0.0674
_diffrn_reflns_av_sigmaI/netI 0.0685
_diffrn_reflns_limit_h_max 15
_diffrn_reflns_limit_h_min -16
_diffrn_reflns_limit_k_max 17
_diffrn_reflns_limit_k_min -21
_diffrn_reflns_limit_l_max 22
_diffrn_reflns_limit_l_min -20
_diffrn_reflns_number 19299
_diffrn_reflns_theta_full 28.34
_diffrn_reflns_theta_max 28.34
_diffrn_reflns_theta_min 1.78
_exptl_absorpt_coefficient_mu 0.785
_exptl_absorpt_correction_T_max 0.894414
_exptl_absorpt_correction_T_min 0.733326
_exptl_absorpt_correction_type empirical
_exptl_absorpt_process_details SADABS
_exptl_crystal_colour Yellow
_exptl_crystal_density_diffrn 1.466
_exptl_crystal_density_method 'not measured'
_exptl_crystal_description Block
_exptl_crystal_F_000 1488
_exptl_crystal_size_max 0.30
_exptl_crystal_size_mid 0.20
_exptl_crystal_size_min 0.15
_refine_diff_density_max 0.324
_refine_diff_density_min -0.395
_refine_diff_density_rms 0.119
_refine_ls_extinction_method none
_refine_ls_goodness_of_fit_ref 1.030
_refine_ls_hydrogen_treatment mixed
_refine_ls_matrix_type full
_refine_ls_number_parameters 391
_refine_ls_number_reflns 5954
_refine_ls_number_restraints 0
_refine_ls_restrained_S_all 1.030
_refine_ls_R_factor_all 0.1400
_refine_ls_R_factor_gt 0.0534
_refine_ls_shift/su_max 0.034
_refine_ls_shift/su_mean 0.003
_refine_ls_structure_factor_coef Fsqd
_refine_ls_weighting_details 'calc w=1/[\s^2^(Fo^2^)+(0.0580P)^2^+5.3350P] where P=(Fo^2^+2Fc^2^)/3'
_refine_ls_weighting_scheme calc
_refine_ls_wR_factor_gt 0.0986
_refine_ls_wR_factor_ref 0.1292
_reflns_number_gt 7359
_reflns_number_total 7731
_reflns_threshold_expression >2sigma(I)
_cod_data_source_file ic010624l.cif
_cod_data_source_block RingPd
_cod_depositor_comments
;
The following automatic conversions were performed:

'_symmetry_cell_setting' value 'Monoclinic' changed to 'monoclinic'
according to the built-in table from CIF Core dictionary named
'cif_core.dic' version 2.4.1 from
2010-06-29.

'_exptl_absorpt_correction_type' value 'Empirical'
changed to 'empirical' according to the built-in table from CIF Core
dictionary named 'cif_core.dic' version 2.4.1 from
2010-06-29.

'_atom_site_calc_flag' value 'Calc' changed to 'calc'
according to the built-in table from CIF Core dictionary named
'cif_core.dic' version 2.4.1 from 2010-06-29 (28 times).

Automatic conversion script
Id: cif_fix_values 1646 2011-03-28 12:23:43Z adriana 
;
_cod_original_cell_volume 3295.3(2)
_cod_original_formula_sum 'C27 H35 Cl1 N6 O5 P2 Pd1'
_cod_database_code 4320543

loop_
_symmetry_equiv_pos_as_xyz
'x, y, z'
'-x+1/2, y+1/2, -z+1/2'
'-x, -y, -z'
'x+1/2, -y+1/2, z+1/2'

loop_
_atom_site_label
_atom_site_type_symbol
_atom_site_fract_x
_atom_site_fract_y
_atom_site_fract_z
_atom_site_U_iso_or_equiv
_atom_site_adp_type
_atom_site_occupancy
_atom_site_symmetry_multiplicity
_atom_site_calc_flag
_atom_site_refinement_flags
_atom_site_disorder_assembly
_atom_site_disorder_group
Pd1 Pd 0.2507(1) 0.6562(1) 0.0140(1) 0.0045(1) Uani 1 1 d . . .
Cl1 Cl 0.3368(1) 0.6206(1) -0.0887(1) 0.0063(1) Uani 1 1 d . . .
P1 P 0.2245(1) 0.9738(1) 0.0504(1) 0.0047(1) Uani 1 1 d . . .
P2 P 0.0801(1) 0.9113(1) -0.0957(1) 0.0039(1) Uani 1 1 d . . .
O1 O 0.3006(3) 0.9052(3) 0.0436(2) 0.0073(1) Uani 1 1 d . . .
O2 O 0.1710(3) 0.9678(2) 0.1241(2) 0.0053(1) Uani 1 1 d . . .
H2A H 0.0785(48) 1.0194(40) 0.1265(33) 0.0096(20) Uiso 1 1 d . . .
H2B H 0.4386(5) 1.0334(6) 0.0540(3) 0.0110 Uiso 1 1 d . . .
O3 O 0.1262(2) 0.9794(2) -0.0262(2) 0.0048(1) Uani 1 1 d . . .
O4 O -0.0155(3) 0.9524(2) -0.1473(2) 0.0049(1) Uani 1 1 d . . .
O5 O 0.0621(3) 0.8297(2) -0.0566(2) 0.0050(1) Uani 1 1 d . . .
N1 N 0.1753(3) 0.6914(2) 0.1044(2) 0.0045(1) Uani 1 1 d . . .
N2 N 0.0988(3) 0.7532(3) 0.0950(2) 0.0052(1) Uani 1 1 d . . .
N3 N 0.3935(3) 0.6901(3) 0.0815(2) 0.0052(1) Uani 1 1 d . . .
N4 N 0.4214(3) 0.7711(3) 0.0996(3) 0.0049(1) Uani 1 1 d . . .
H4 H 0.3795(44) 0.8147(36) 0.0856(32) 0.0070(19) Uiso 1 1 d . . .
N5 N 0.1104(3) 0.6137(3) -0.0543(2) 0.0046(1) Uani 1 1 d . . .
N6 N 0.0328(3) 0.6641(3) -0.0987(3) 0.0049(1) Uani 1 1 d . . .
H6 H 0.0415(35) 0.7152(30) -0.0927(26) 0.0038(14) Uani 1 1 d . . .
C1 C 0.2861(4) 1.0753(4) 0.0482(3) 0.0056(2) Uani 1 1 d . . .
C2 C 0.3960(5) 1.0823(6) 0.0511(3) 0.0092(2) Uani 1 1 d . . .
H2 H 0.0782(3) 0.7818(3) 0.0506(2) 0.0062 Uiso 1 1 d . . .
C3 C 0.4442(7) 1.1596(8) 0.0497(5) 0.0119(4) Uani 1 1 d . . .
H3A H 0.5198(7) 1.1629(8) 0.0534(5) 0.0142 Uiso 1 1 calc R . .
C4 C 0.3839(10) 1.2319(7) 0.0431(5) 0.0131(4) Uani 1 1 d . . .
H4A H 0.4174(10) 1.2843(7) 0.0399(5) 0.0157 Uiso 1 1 calc R . .
C5 C 0.2743(8) 1.2275(5) 0.0413(4) 0.0105(3) Uani 1 1 d . . .
H5A H 0.2319(8) 1.2765(5) 0.0385(4) 0.0126 Uiso 1 1 calc R . .
C6 C 0.2277(5) 1.1489(4) 0.0438(3) 0.0072(2) Uani 1 1 d . . .
H6A H 0.1526(5) 1.1457(4) 0.0425(3) 0.0086 Uiso 1 1 calc R . .
C7 C 0.1843(3) 0.9023(3) -0.1540(3) 0.0038(1) Uani 1 1 d . . .
C8 C 0.2460(4) 0.8299(3) -0.1515(3) 0.0050(1) Uani 1 1 d . . .
H8A H 0.2334(4) 0.7848(3) -0.1184(3) 0.0060 Uiso 1 1 calc R . .
C9 C 0.3254(4) 0.8232(4) -0.1968(3) 0.0063(2) Uani 1 1 d . . .
H9A H 0.3676(4) 0.7740(4) -0.1937(3) 0.0076 Uiso 1 1 calc R . .
C10 C 0.3435(4) 0.8877(4) -0.2466(3) 0.0066(2) Uani 1 1 d . . .
H10A H 0.3972(4) 0.8824(4) -0.2781(3) 0.0080 Uiso 1 1 calc R . .
C11 C 0.2833(4) 0.9598(4) -0.2502(3) 0.0059(2) Uani 1 1 d . . .
H11A H 0.2961(4) 1.0045(4) -0.2837(3) 0.0070 Uiso 1 1 calc R . .
C12 C 0.2035(4) 0.9665(3) -0.2045(3) 0.0050(1) Uani 1 1 d . . .
H12A H 0.1616(4) 1.0158(3) -0.2079(3) 0.0060 Uiso 1 1 calc R . .
C13 C 0.0593(4) 0.7644(3) 0.1620(3) 0.0055(1) Uani 1 1 d . . .
C14 C 0.1118(4) 0.7079(4) 0.2177(3) 0.0056(2) Uani 1 1 d . . .
H14A H 0.1017(4) 0.7008(4) 0.2712(3) 0.0068 Uiso 1 1 calc R . .
C15 C 0.1820(4) 0.6635(3) 0.1803(3) 0.0047(1) Uani 1 1 d . . .
C16 C -0.0269(5) 0.8297(4) 0.1665(4) 0.0086(2) Uani 1 1 d . . .
H16A H -0.0456(5) 0.8589(4) 0.1151(4) 0.0129 Uiso 1 1 calc R . .
H16B H 0.0006(5) 0.8698(4) 0.2091(4) 0.0129 Uiso 1 1 calc R . .
H16C H -0.0910(5) 0.8023(4) 0.1783(4) 0.0129 Uiso 1 1 calc R . .
C17 C 0.2584(4) 0.5949(4) 0.2135(3) 0.0074(2) Uani 1 1 d . . .
H17A H 0.2972(4) 0.5763(4) 0.1722(3) 0.0111 Uiso 1 1 calc R . .
H17B H 0.2180(4) 0.5482(4) 0.2298(3) 0.0111 Uiso 1 1 calc R . .
H17C H 0.3099(4) 0.6156(4) 0.2600(3) 0.0111 Uiso 1 1 calc R . .
C18 C 0.5235(4) 0.7760(4) 0.1425(3) 0.0059(2) Uani 1 1 d . . .
C19 C 0.5606(4) 0.6955(4) 0.1527(3) 0.0067(2) Uani 1 1 d . . .
H19A H 0.6294(4) 0.6787(4) 0.1811(3) 0.0080 Uiso 1 1 calc R . .
C20 C 0.4789(4) 0.6428(4) 0.1138(3) 0.0062(2) Uani 1 1 d . . .
C21 C 0.5759(5) 0.8578(4) 0.1693(4) 0.0082(2) Uani 1 1 d . . .
H21A H 0.5254(5) 0.9033(4) 0.1512(4) 0.0123 Uiso 1 1 calc R . .
H21B H 0.6403(5) 0.8649(4) 0.1463(4) 0.0123 Uiso 1 1 calc R . .
H21C H 0.5962(5) 0.8587(4) 0.2280(4) 0.0123 Uiso 1 1 calc R . .
C22 C 0.4779(5) 0.5496(4) 0.1075(4) 0.0087(2) Uani 1 1 d . . .
H22A H 0.4086(5) 0.5313(4) 0.0761(4) 0.0131 Uiso 1 1 calc R . .
H22B H 0.4884(5) 0.5253(4) 0.1613(4) 0.0131 Uiso 1 1 calc R . .
H22C H 0.5359(5) 0.5314(4) 0.0811(4) 0.0131 Uiso 1 1 calc R . .
C23 C 0.0816(4) 0.5350(3) -0.0754(3) 0.0049(1) Uani 1 1 d . . .
C24 C -0.0126(4) 0.5368(4) -0.1330(3) 0.0058(2) Uani 1 1 d . . .
H24A H -0.0497(4) 0.4895(4) -0.1583(3) 0.0069 Uiso 1 1 calc R . .
C25 C -0.0431(4) 0.6185(4) -0.1474(3) 0.0051(1) Uani 1 1 d . . .
C26 C 0.1476(5) 0.4612(3) -0.0396(3) 0.0065(2) Uani 1 1 d . . .
H26A H 0.2098(5) 0.4807(3) -0.0003(3) 0.0097 Uiso 1 1 calc R . .
H26B H 0.1724(5) 0.4303(3) -0.0822(3) 0.0097 Uiso 1 1 calc R . .
H26C H 0.1034(5) 0.4247(3) -0.0131(3) 0.0097 Uiso 1 1 calc R . .
C27 C -0.1365(4) 0.6608(4) -0.2009(4) 0.0078(2) Uani 1 1 d . . .
H27A H -0.1296(4) 0.7213(4) -0.1940(4) 0.0117 Uiso 1 1 calc R . .
H27B H -0.2039(4) 0.6422(4) -0.1866(4) 0.0117 Uiso 1 1 calc R . .
H27C H -0.1368(4) 0.6464(4) -0.2569(4) 0.0117 Uiso 1 1 calc R . .

loop_
_atom_site_aniso_label
_atom_site_aniso_U_11
_atom_site_aniso_U_22
_atom_site_aniso_U_33
_atom_site_aniso_U_23
_atom_site_aniso_U_13
_atom_site_aniso_U_12
Pd1 0.047(1) 0.041(1) 0.043(1) -0.001(1) 0.002(1) 0.010(1)
Cl1 0.065(1) 0.060(1) 0.066(1) -0.008(1) 0.018(1) 0.017(1)
P1 0.047(1) 0.051(1) 0.042(1) -0.008(1) 0.003(1) 0.012(1)
P2 0.040(1) 0.037(1) 0.037(1) -0.002(1) 0.004(1) 0.002(1)
O1 0.071(3) 0.080(3) 0.063(2) -0.007(2) 0.005(2) 0.041(2)
O2 0.059(2) 0.056(2) 0.042(2) -0.001(2) 0.011(2) 0.004(2)
O3 0.053(2) 0.043(2) 0.042(2) -0.011(2) 0.004(2) 0.011(2)
O4 0.037(2) 0.060(2) 0.046(2) -0.003(2) -0.002(2) 0.008(2)
O5 0.061(2) 0.041(2) 0.051(2) 0.004(2) 0.019(2) -0.002(2)
N1 0.050(3) 0.040(2) 0.041(2) 0.003(2) 0.004(2) 0.006(2)
N2 0.065(3) 0.042(3) 0.051(3) 0.014(2) 0.018(2) 0.016(2)
N3 0.047(3) 0.047(3) 0.055(3) -0.003(2) -0.005(2) 0.016(2)
N4 0.043(3) 0.050(3) 0.051(3) -0.003(2) 0.001(2) 0.008(2)
N5 0.050(3) 0.039(3) 0.046(2) -0.002(2) 0.002(2) 0.004(2)
N6 0.051(3) 0.036(3) 0.055(3) 0.001(2) 0.002(2) 0.005(2)
C1 0.045(3) 0.083(5) 0.040(3) -0.001(3) 0.006(2) -0.008(3)
C2 0.057(4) 0.160(8) 0.057(4) 0.011(4) 0.007(3) -0.023(5)
C3 0.079(6) 0.221(12) 0.055(4) -0.005(7) 0.010(4) -0.077(7)
C4 0.191(12) 0.147(10) 0.058(5) -0.005(6) 0.031(7) -0.110(9)
C5 0.170(9) 0.062(5) 0.096(6) -0.002(4) 0.054(6) -0.033(5)
C6 0.082(5) 0.063(4) 0.073(4) -0.006(3) 0.024(3) -0.015(4)
C7 0.034(3) 0.040(3) 0.037(3) -0.002(2) 0.0001(2) 0.003(2)
C8 0.051(3) 0.054(4) 0.046(3) 0.010(3) 0.013(2) 0.013(3)
C9 0.053(4) 0.074(4) 0.059(3) -0.002(3) 0.005(3) 0.024(3)
C10 0.048(3) 0.097(5) 0.056(4) -0.004(4) 0.014(3) 0.003(3)
C11 0.063(4) 0.064(4) 0.052(3) 0.001(3) 0.019(3) -0.013(3)
C12 0.058(3) 0.042(3) 0.051(3) 0.0001(3) 0.013(3) 0.002(3)
C13 0.068(4) 0.050(4) 0.054(3) 0.002(3) 0.029(3) -0.007(3)
C14 0.067(4) 0.066(4) 0.038(3) 0.002(3) 0.016(3) -0.019(3)
C15 0.050(3) 0.051(3) 0.037(3) 0.004(3) -0.002(2) -0.007(3)
C16 0.103(5) 0.063(5) 0.109(5) 0.012(4) 0.064(4) 0.016(4)
C17 0.067(4) 0.087(5) 0.062(4) 0.033(3) -0.006(3) 0.005(3)
C18 0.048(3) 0.084(5) 0.042(3) -0.004(3) 0.004(3) 0.001(3)
C19 0.043(3) 0.090(5) 0.061(4) 0.015(3) -0.006(3) 0.022(3)
C20 0.050(4) 0.076(5) 0.055(3) 0.004(3) -0.001(3) 0.020(3)
C21 0.073(4) 0.094(5) 0.073(4) -0.010(4) -0.002(3) -0.023(4)
C22 0.090(5) 0.060(4) 0.102(5) -0.004(4) -0.005(4) 0.037(4)
C23 0.061(4) 0.040(3) 0.050(3) 0.001(3) 0.019(3) 0.001(3)
C24 0.062(4) 0.055(4) 0.056(3) -0.015(3) 0.011(3) -0.017(3)
C25 0.045(3) 0.056(4) 0.051(3) -0.005(3) 0.006(3) -0.001(3)
C26 0.087(4) 0.046(4) 0.066(4) 0.005(3) 0.024(3) 0.005(3)
C27 0.055(4) 0.096(5) 0.075(4) -0.001(4) -0.006(3) 0.010(4)

loop_
_atom_type_symbol
_atom_type_description
_atom_type_scat_dispersion_real
_atom_type_scat_dispersion_imag
_atom_type_scat_source
C C 0.0033 0.0016 'International Tables Vol C Tables 4.2.6.8 and 6.1.1.4'
H H 0.0000 0.0000 'International Tables Vol C Tables 4.2.6.8 and 6.1.1.4'
N N 0.0061 0.0033 'International Tables Vol C Tables 4.2.6.8 and 6.1.1.4'
O O 0.0106 0.0060 'International Tables Vol C Tables 4.2.6.8 and 6.1.1.4'
P P 0.1023 0.0942 'International Tables Vol C Tables 4.2.6.8 and 6.1.1.4'
Cl Cl 0.1484 0.1585 'International Tables Vol C Tables 4.2.6.8 and 6.1.1.4'
Pd Pd -0.9988 1.0072 'International Tables Vol C Tables 4.2.6.8 and 6.1.1.4'

loop_
_geom_angle_atom_site_label_1
_geom_angle_atom_site_label_2
_geom_angle_atom_site_label_3
_geom_angle
_geom_angle_site_symmetry_1
_geom_angle_site_symmetry_3
_geom_angle_publ_flag
N3 Pd1 N5 176.0(2) . . ?
N3 Pd1 N1 89.9(2) . . ?
N5 Pd1 N1 92.1(2) . . ?
N3 Pd1 Cl1 89.53(12) . . ?
N5 PD1 Cl1 88.57(11) . . ?
N1 Pd1 Cl1 178.26(12) . . ?
O1 P1 O2 114.4(2) . . ?
O1 P1 O3 112.9(2) . . ?
O2 P1 O3 105.4(2) . . ?
O1 P1 C1 112.2(3) . . ?
O2 P1 C1 109.5(2) . . ?
O3 P1 C1 101.5(2) . . ?
O4 P2 O5 117.8(2) . . ?
O4 P2 O3 105.2(2) . . ?
O5 P2 O3 109.1(2) . . ?
O4 P2 C7 107.8(2) . . ?
O5 P2 C7 111.3(2) . . ?
O3 P2 C7 104.7(2) . . ?
P1 O3 P2 130.8(2) . . ?
C15 N1 N2 105.0(4) . . ?
C15 N1 Pd1 132.5(3) . . ?
N2 N1 Pd1 122.5(3) . . ?
C13 N2 N1 111.8(4) . . ?
C20 N3 N4 107.0(4) . . ?
C20 N3 Pd1 129.7(4) . . ?
N4 N3 Pd1 123.2(3) . . ?
C18 N4 N3 110.7(5) . . ?
C23 N5 N6 106.2(4) . . ?
C23 N5 Pd1 128.8(3) . . ?
N6 N5 Pd1 124.3(3) . . ?
C25 N6 N5 111.2(5) . . ?
C6 C1 C2 117.0(6) . . ?
C6 C1 P1 122.7(4) . . ?
C2 C1 P1 120.3(6) . . ?
C3 C2 C1 121.0(8) . . ?
C4 C3 C2 120.9(9) . . ?
C3 C4 C5 119.7(9) . . ?
C4 C5 C6 118.3(9) . . ?
C1 C6 C5 123.1(7) . . ?
C12 C7 C8 118.0(4) . . ?
C12 C7 P2 121.0(4) . . ?
C8 C7 P2 121.0(4) . . ?
C9 C8 C7 120.7(5) . . ?
C10 C9 C8 120.5(5) . . ?
C11 C10 C9 119.8(5) . . ?
C10 C11 C12 119.7(5) . . ?
C7 C12 C11 121.4(5) . . ?
N2 C13 C14 106.5(5) . . ?
N2 C13 C16 121.6(5) . . ?
C14 C13 C16 131.9(5) . . ?
C13 C14 C15 106.7(4) . . ?
N1 C15 C14 110.0(4) . . ?
N1 C15 C17 121.0(5) . . ?
C14 C15 C17 129.0(5) . . ?
N4 C18 C19 106.2(5) . . ?
N4 C18 C21 122.2(6) . . ?
C19 C18 C21 131.6(6) . . ?
C18 C19 C20 107.8(5) . . ?
N3 C20 C19 108.2(5) . . ?
N3 C20 C22 122.5(5) . . ?
C19 C20 C22 129.2(5) . . ?
N5 C23 C24 108.6(5) . . ?
N5 C23 C26 122.1(5) . . ?
C24 C23 C26 129.3(5) . . ?
C25 C24 C23 108.5(5) . . ?
N6 C25 C24 105.4(5) . . ?
N6 C25 C27 120.4(5) . . ?
C24 C25 C27 134.2(5) . . ?

loop_
_geom_bond_atom_site_label_1
_geom_bond_atom_site_label_2
_geom_bond_distance
_geom_bond_site_symmetry_2
_geom_bond_publ_flag
Pd1 N3 1.999(4) . ?
Pd1 N5 2.021(4) . ?
Pd1 N1 2.023(4) . ?
Pd1 Cl1 2.2846(14) . ?
P1 O1 1.468(4) . ?
P1 O2 1.528(3) . ?
P1 O3 1.603(3) . ?
P1 C1 1.793(6) . ?
P2 O4 1.488(3) . ?
P2 O5 1.491(3) . ?
P2 O3 1.615(3) . ?
P2 C7 1.790(5) . ?
N1 C15 1.340(5) . ?
N1 N2 1.361(5) . ?
N2 C13 1.331(6) . ?
N3 C20 1.334(6) . ?
N3 N4 1.353(6) . ?
N4 C18 1.345(6) . ?
N5 C23 1.331(6) . ?
N5 N6 1.365(5) . ?
N6 C25 1.341(6) . ?
C1 C6 1.374(8) . ?
C1 C2 1.376(7) . ?
C2 C3 1.372(11) . ?
C3 C4 1.369(12) . ?
C4 C5 1.373(12) . ?
C5 C6 1.383(9) . ?
C7 C12 1.379(6) . ?
C7 C8 1.384(6) . ?
C8 C9 1.374(7) . ?
C9 C10 1.371(8) . ?
C10 C11 1.367(8) . ?
C11 C12 1.382(7) . ?
C13 C14 1.370(7) . ?
C13 C16 1.512(7) . ?
C14 C15 1.375(7) . ?
C15 c17 1.487(7) . ?
C18 C19 1.361(8) . ?
C18 C21 1.487(8) . ?
C19 C20 1.386(8) . ?
C20 C22 1.484(8) . ?
C23 C24 1.375(7) . ?
C23 C26 1.492(7) . ?
C24 C25 1.363(7) . ?
C25 C27 1.491(7) . ?

loop_
_geom_hbond_atom_site_label_D
_geom_hbond_atom_site_label_H
_geom_hbond_atom_site_label_A
_geom_hbond_distance_DH
_geom_hbond_distance_HA
_geom_hbond_distance_DA
_geom_hbond_angle_DHA
_geom_hbond_site_symmetry_A
N4 H4 O1 0.87(6) 1.81(6) 2.678(6) 172(5) .
N2 H2 O5 0.870(4) 1.932(3) 2.783(5) 165.4(3) .
O4A H2A O2 1.02(6) 1.43(6) 2.424(5) 162(5)3_575 .
N6 H6 O5 0.82(5) 1.92(5) 2.732(6) 168(5) .

loop_
_geom_torsion_atom_site_label_1
_geom_torsion_atom_site_label_2
_geom_torsion_atom_site_label_3
_geom_torsion_atom_site_label_4
_geom_torsion
_geom_torsion_site_symmetry_1
_geom_torsion_site_symmetry_2
_geom_torsion_site_symmetry_3
_geom_torsion_site_symmetry_4
_geom_torsion_publ_flag
O1 P1 O3 P2 18.0(4) . . . . ?
O2 P1 O3 P2 -107.6(3) . . . . ?
C1 P1 O3 P2 138.3(3) . . . . ?
O4 P2 O3 P1 177.2(3) . . . . ?
O5 P2 O3 P1 50.0(3) . . . . ?
C7 P2 O3 P1 -69.2(3) . . . . ?
N3 Pd1 N1 C15 -63.2(4) . . . . ?
N5 Pd1 N1 C15 113.4(4) . . . . ?
N3 PD1 N1 N2 118.8(4) . . . . ?
N5 Pd1 N1 N2 -64.7(4) . . . . ?
C15 N1 N2 C13 0.4(5) . . . . ?
Pd1 N1 N2 C13 178.9(3) . . . . ?
N1 Pd1 N3 C20 113.6(5) . . . . ?
Cl1 Pd1 N3 C20 -68.1(5) . . . . ?
N1 Pd1 N3 N4 -69.4(4) . . . . ?
Cl1 Pd1 N3 N4 108.9(4) . . . . ?
C20 N3 N4 C18 0.4(6) . . . . ?
Pd1 N3 N4 C18 -177.2(3) . . . . ?
N1 Pd1 N5 C23 -112.2(4) . . . . ?
Cl1 Pd1 N5 N6 -99.6(4) . . . . ?
C23 N5 N6 C25 -0.5(5) . . . . ?
Pd1 N5 N6 C25 170.6(3) . . . . ?
O1 P1 C1 C6 172.0(4) . . . . ?
O2 P1 C1 C6 -59.8(5) . . . . ?
O3 P1 C1 C6 51.2(5) . . . . ?
O1 P1 C1 C2 -8.1(5) . . . . ?
O2 P1 C1 C2 120.0(4) . . . . ?
O3 P1 C1 C2 -128.9(4) . . . . ?
C6 C1 C2 C3 0.1(9) . . . . ?
P1 C1 C2 C3 -179.8(5) . . . . ?
C1 C2 C3 C4 -1.9(12) . . . . ?
C2 C3 C4 C5 2.8(14) . . . . ?
C3 C4 C5 C6 -1.9(12) . . . . ?
C2 C1 C6 C5 0.8(9) . . . . ?
P1 C1 C6 C5 -179.4(5) . . . . ?
C4 C5 C6 C1 0.1(10) . . . . ?
O4 P2 C7 C12 40.0(4) . . . . ?
O5 P2 C7 C12 170.6(4) . . . . ?
O3 P2 C7 C12 -71.6(4) . . . . ?
O4 P2 C7 C8 -138.2(4) . . . . ?
O5 P2 C7 C8 -7.6(5) . . . . ?
O3 P2 C7 C8 110.2(4) . . . . ?
C12 C7 C8 C9 1.3(7) . . . . ?
P2 C7 C8 C9 179.6(4) . . . . ?
C7 C8 C9 C10 -1.2(8) . . . . ?
C8 C9 C10 C11 1.0(8) . . . . ?
C9 C10 C11 C12 -0.9(8) . . . . ?
C8 C7 C12 C11 -1.2(7) . . . . ?
P2 C7 C12 C11 -179.5(4) . . . . ?
C10 C11 C12 C7 1.0(8) . . . . ?
N1 N2 C13 C14 0.0(6) . . . . ?
N1 N2 C13 C16 180.0(5) . . . . ?
N2 C13 C14 C15 -0.4(6) . . . . ?
C16 C13 C14 C15 179.6(6) . . . . ?
N2 N1 C15 C14 -0.7(5) . . . . ?
Pd1 N1 C15 C14 -179.0(3) . . . . ?
N2 N1 C15 C17 -179.9(5) . . . . ?
Pd1 N1 C15 C17 1.8(7) . . . . ?
C13 C14 C15 N1 0.7(6) . . . . ?
C13 C14 C15 C17 179.9(5) . . . . ?
N3 N4 C18 C19 -0.9(6) . . . . ?
N3 N4 C18 C21 178.8(5) . . . . ?
N4 C18 C19 C20 1.0(6) . . . . ?
C21 C18 C19 C20 -178.7(6) . . . . ?
N4 N3 C20 C19 0.2(6) . . . . ?
Pd1 N3 C20 C19 177.6(4) . . . . ?
N4 N3 C20 C22 178.9(5) . . . . ?
Pd1 N3 C20 C22 -3.7(8) . . . . ?
C18 C19 C20 N3 -0.7(6) . . . . ?
C18 C19 C20 C22 -179.3(6) . . . . ?
N6 N5 C23 C24 0.6(5) . . . . ?
Pd1 N5 C23 C24 -169.9(3) . . . . ?
N6 N5 C23 C26 179.7(4) . . . . ?
Pd1 N5 C23 C26 9.1(7) . . . . ?
N5 C23 C24 C25 -0.5(6) . . . . ?
C26 C23 C24 C25 -179.5(5) . . . . ?
N5 N6 C25 C24 0.2(6) . . . . ?
N5 N6 C25 C27 179.4(5) . . . . ?
C23 C24 C25 N6 0.2(6) . . . . ?
C23 C24 C25 C27 -178.9(6) . . . . ?
